data_1552279
loop_
_publ_author_name
'Wang, Jin'
'Wang, Ting'
'Fang, Yan'
'Lu, Yanli'
'Li, Xue'

_publ_section_title
;
 Tin thiocarbonohydrazone complexes: synthesis, crystal structures and
 biological evaluation
;
_journal_name_full 'Toxicology Research'
_journal_paper_doi 10.1039/C9TX00109C
_journal_year 2019
_chemical_formula_sum 'C17 H18 N4 O2 S Sn'
_chemical_formula_weight 461.10
_space_group_IT_number 14
_space_group_name_Hall '-P 2ybc'
_space_group_name_H-M_alt 'P 1 21/c 1'
_symmetry_space_group_name_Hall '-P 2ybc'
_symmetry_space_group_name_H-M 'P 1 21/c 1'
_atom_sites_solution_hydrogens geom
_atom_sites_solution_primary direct
_atom_sites_solution_secondary difmap
_audit_creation_method SHELXL-97
_audit_update_record
;
2019-08-28 deposited with the CCDC.    2019-08-29 downloaded from the CCDC.
;
_cell_angle_alpha 90.00
_cell_angle_beta 100.8310(10)
_cell_angle_gamma 90.00
_cell_formula_units_Z 8
_cell_length_a 14.2062(6)
_cell_length_b 10.5143(4)
_cell_length_c 26.3152(11)
_cell_measurement_temperature 296(2)
_cell_volume 3860.6(3)
_computing_structure_refinement 'SHELXL-97 (Sheldrick, 2008)'
_computing_structure_solution 'SHELXS-97 (Sheldrick, 2008)'
_diffrn_ambient_temperature 296(2)
_diffrn_measured_fraction_theta_full 1.000
_diffrn_measured_fraction_theta_max 1.000
_diffrn_radiation_monochromator graphite
_diffrn_radiation_source 'fine-focus sealed tube'
_diffrn_radiation_type MoK\a
_diffrn_radiation_wavelength 0.71073
_diffrn_reflns_av_R_equivalents 0.0491
_diffrn_reflns_av_sigmaI/netI 0.0368
_diffrn_reflns_limit_h_max 16
_diffrn_reflns_limit_h_min -16
_diffrn_reflns_limit_k_max 11
_diffrn_reflns_limit_k_min -12
_diffrn_reflns_limit_l_max 31
_diffrn_reflns_limit_l_min -26
_diffrn_reflns_number 19472
_diffrn_reflns_theta_full 25.00
_diffrn_reflns_theta_max 25.00
_diffrn_reflns_theta_min 1.46
_exptl_absorpt_coefficient_mu 1.449
_exptl_absorpt_correction_T_max 0.7805
_exptl_absorpt_correction_T_min 0.4922
_exptl_crystal_density_diffrn 1.587
_exptl_crystal_density_method 'not measured'
_exptl_crystal_F_000 1840
_exptl_crystal_size_max 0.57
_exptl_crystal_size_mid 0.23
_exptl_crystal_size_min 0.18
_refine_diff_density_max 0.795
_refine_diff_density_min -0.706
_refine_diff_density_rms 0.061
_refine_ls_extinction_method none
_refine_ls_goodness_of_fit_ref 1.003
_refine_ls_hydrogen_treatment mixed
_refine_ls_matrix_type full
_refine_ls_number_parameters 451
_refine_ls_number_reflns 6783
_refine_ls_number_restraints 6
_refine_ls_restrained_S_all 1.009
_refine_ls_R_factor_all 0.0358
_refine_ls_R_factor_gt 0.0279
_refine_ls_shift/su_max 0.002
_refine_ls_shift/su_mean 0.000
_refine_ls_structure_factor_coef Fsqd
_refine_ls_weighting_details 'calc w=1/[\s^2^(Fo^2^)+(0.0470P)^2^+0.0000P] where P=(Fo^2^+2Fc^2^)/3'
_refine_ls_weighting_scheme calc
_refine_ls_wR_factor_gt 0.0774
_refine_ls_wR_factor_ref 0.0807
_reflns_number_gt 5713
_reflns_number_total 6783
_reflns_threshold_expression >2sigma(I)
_cod_data_source_file c9tx00109c2.cif
_cod_data_source_block 1
_cod_database_code 1552279

loop_
_symmetry_equiv_pos_as_xyz
'x, y, z'
'-x, y+1/2, -z+1/2'
'-x, -y, -z'
'x, -y-1/2, z-1/2'

loop_
_atom_site_label
_atom_site_type_symbol
_atom_site_fract_x
_atom_site_fract_y
_atom_site_fract_z
_atom_site_U_iso_or_equiv
_atom_site_adp_type
_atom_site_occupancy
_atom_site_symmetry_multiplicity
_atom_site_calc_flag
_atom_site_refinement_flags
Sn1 Sn 0.781429(17) 0.35833(2) 0.337922(7) 0.05094(9) Uani 1 1 d .
S1 S 0.90862(6) 0.50185(8) 0.39325(3) 0.0564(2) Uani 1 1 d .
N1 N 0.95645(18) 0.6691(2) 0.48357(9) 0.0440(6) Uani 1 1 d .
N2 N 0.88643(18) 0.5826(2) 0.48637(9) 0.0487(6) Uani 1 1 d .
H2A H 0.8627 0.5784 0.5141 0.058 Uiso 1 1 calc R
N3 N 0.78067(17) 0.4331(2) 0.45365(8) 0.0425(6) Uani 1 1 d .
N4 N 0.74507(17) 0.3453(2) 0.41507(8) 0.0404(5) Uani 1 1 d .
O1 O 1.08329(19) 0.7826(3) 0.43765(10) 0.0764(7) Uani 1 1 d .
H1B H 1.0422 0.7299 0.4408 0.115 Uiso 1 1 calc R
O2 O 0.6689(3) 0.2284(3) 0.31986(10) 0.1054(11) Uani 1 1 d U
C1 C 1.1008(2) 0.8575(3) 0.48026(14) 0.0609(9) Uani 1 1 d .
C2 C 1.1684(3) 0.9551(4) 0.48233(18) 0.0807(12) Uani 1 1 d .
H2B H 1.2013 0.9650 0.4552 0.097 Uiso 1 1 calc R
C3 C 1.1869(3) 1.0352(4) 0.5234(2) 0.0896(14) Uani 1 1 d .
H3B H 1.2315 1.1001 0.5237 0.108 Uiso 1 1 calc R
C4 C 1.1411(3) 1.0220(4) 0.56384(19) 0.0823(12) Uani 1 1 d .
H4A H 1.1551 1.0763 0.5921 0.099 Uiso 1 1 calc R
C5 C 1.0734(3) 0.9271(3) 0.56275(14) 0.0638(9) Uani 1 1 d .
H5A H 1.0410 0.9197 0.5902 0.077 Uiso 1 1 calc R
C6 C 1.0526(2) 0.8423(3) 0.52150(12) 0.0490(7) Uani 1 1 d .
C7 C 0.9798(2) 0.7462(3) 0.52135(12) 0.0459(7) Uani 1 1 d .
H7A H 0.9492 0.7403 0.5495 0.055 Uiso 1 1 calc R
C8 C 0.8529(2) 0.5024(3) 0.44632(10) 0.0414(7) Uani 1 1 d .
C9 C 0.6904(2) 0.2586(3) 0.43046(12) 0.0428(7) Uani 1 1 d .
H9A H 0.6840 0.2636 0.4649 0.051 Uiso 1 1 calc R
C10 C 0.6399(2) 0.1583(3) 0.40150(11) 0.0443(7) Uani 1 1 d .
C11 C 0.5939(2) 0.0700(3) 0.42823(13) 0.0572(8) Uani 1 1 d .
H11A H 0.5968 0.0805 0.4636 0.069 Uiso 1 1 calc R
C12 C 0.5445(3) -0.0316(3) 0.40372(17) 0.0748(11) Uani 1 1 d .
H12A H 0.5149 -0.0898 0.4222 0.090 Uiso 1 1 calc R
C13 C 0.5396(3) -0.0459(4) 0.35142(18) 0.0909(13) Uani 1 1 d .
H13A H 0.5079 -0.1158 0.3346 0.109 Uiso 1 1 calc R
C14 C 0.5804(4) 0.0405(4) 0.32397(16) 0.1011(16) Uani 1 1 d .
H14A H 0.5734 0.0307 0.2883 0.121 Uiso 1 1 calc R
C15 C 0.6329(3) 0.1446(4) 0.34796(14) 0.0717(11) Uani 1 1 d U
C16 C 0.8789(3) 0.2373(4) 0.31119(15) 0.0799(12) Uani 1 1 d .
H16A H 0.8444 0.1739 0.2889 0.120 Uiso 1 1 calc R
H16B H 0.9188 0.1967 0.3401 0.120 Uiso 1 1 calc R
H16C H 0.9181 0.2860 0.2923 0.120 Uiso 1 1 calc R
C17 C 0.7014(3) 0.5024(4) 0.29321(16) 0.0910(13) Uani 1 1 d .
H17A H 0.6492 0.4646 0.2696 0.137 Uiso 1 1 calc R
H17B H 0.7421 0.5476 0.2741 0.137 Uiso 1 1 calc R
H17C H 0.6767 0.5604 0.3156 0.137 Uiso 1 1 calc R
Sn2 Sn 0.310928(15) 0.238894(18) 0.340654(7) 0.04324(8) Uani 1 1 d .
S2 S 0.41926(6) 0.29728(9) 0.42566(3) 0.0589(2) Uani 1 1 d .
N5 N 0.43894(18) 0.3715(2) 0.53104(9) 0.0454(6) Uani 1 1 d .
N6 N 0.35197(19) 0.4031(3) 0.50287(9) 0.0550(7) Uani 1 1 d .
H6A H 0.3108 0.4430 0.5171 0.066 Uiso 1 1 calc R
N7 N 0.24456(17) 0.4016(2) 0.42878(9) 0.0462(6) Uani 1 1 d .
N8 N 0.22153(17) 0.3728(2) 0.37599(8) 0.0398(5) Uani 1 1 d .
O3 O 0.61167(17) 0.2879(3) 0.53566(8) 0.0676(7) Uani 1 1 d .
H3C H 0.5573 0.3090 0.5218 0.101 Uiso 1 1 calc R
O4 O 0.19280(19) 0.2456(2) 0.28012(10) 0.0746(8) Uani 1 1 d .
C18 C 0.6250(2) 0.3133(3) 0.58706(11) 0.0447(7) Uani 1 1 d .
C19 C 0.7141(3) 0.2852(3) 0.61699(13) 0.0578(8) Uani 1 1 d .
H19A H 0.7632 0.2548 0.6014 0.069 Uiso 1 1 calc R
C20 C 0.7290(3) 0.3024(3) 0.66919(13) 0.0597(9) Uani 1 1 d .
H20A H 0.7886 0.2829 0.6891 0.072 Uiso 1 1 calc R
C21 C 0.6578(3) 0.3479(3) 0.69285(13) 0.0690(10) Uani 1 1 d .
H21A H 0.6685 0.3576 0.7286 0.083 Uiso 1 1 calc R
C22 C 0.5707(3) 0.3790(3) 0.66345(11) 0.0592(9) Uani 1 1 d .
H22A H 0.5233 0.4121 0.6797 0.071 Uiso 1 1 calc R
C23 C 0.5509(2) 0.3624(3) 0.60975(10) 0.0418(7) Uani 1 1 d .
C24 C 0.4585(2) 0.3962(3) 0.57971(11) 0.0505(8) Uani 1 1 d .
H24A H 0.4132 0.4359 0.5956 0.061 Uiso 1 1 calc R
C25 C 0.3305(2) 0.3707(3) 0.45165(11) 0.0430(7) Uani 1 1 d .
C26 C 0.1469(2) 0.4349(3) 0.35195(11) 0.0452(7) Uani 1 1 d .
H26A H 0.1196 0.4928 0.3717 0.054 Uiso 1 1 calc R
C27 C 0.1020(2) 0.4240(3) 0.29853(11) 0.0447(7) Uani 1 1 d .
C28 C 0.0268(2) 0.5076(3) 0.28015(13) 0.0582(8) Uani 1 1 d .
H28A H 0.0096 0.5684 0.3024 0.070 Uiso 1 1 calc R
C29 C -0.0222(3) 0.5022(4) 0.23008(14) 0.0677(10) Uani 1 1 d .
H29A H -0.0718 0.5590 0.2185 0.081 Uiso 1 1 calc R
C30 C 0.0025(3) 0.4120(4) 0.19703(14) 0.0665(10) Uani 1 1 d .
H30A H -0.0310 0.4078 0.1631 0.080 Uiso 1 1 calc R
C31 C 0.0753(3) 0.3289(3) 0.21335(13) 0.0624(9) Uani 1 1 d .
H31A H 0.0916 0.2694 0.1903 0.075 Uiso 1 1 calc R
C32 C 0.1264(2) 0.3319(3) 0.26476(12) 0.0517(8) Uani 1 1 d .
C33 C 0.4036(3) 0.2978(4) 0.29118(14) 0.0794(12) Uani 1 1 d .
H33A H 0.3736 0.2825 0.2559 0.119 Uiso 1 1 calc R
H33B H 0.4624 0.2506 0.2991 0.119 Uiso 1 1 calc R
H33C H 0.4169 0.3869 0.2961 0.119 Uiso 1 1 calc R
C34 C 0.2800(3) 0.0501(3) 0.35856(15) 0.0733(10) Uani 1 1 d .
H34A H 0.2382 0.0126 0.3295 0.110 Uiso 1 1 calc R
H34B H 0.2492 0.0495 0.3880 0.110 Uiso 1 1 calc R
H34C H 0.3385 0.0022 0.3663 0.110 Uiso 1 1 calc R

loop_
_atom_site_aniso_label
_atom_site_aniso_U_11
_atom_site_aniso_U_22
_atom_site_aniso_U_33
_atom_site_aniso_U_23
_atom_site_aniso_U_13
_atom_site_aniso_U_12
Sn1 0.06471(17) 0.06038(16) 0.03047(12) -0.00158(9) 0.01595(10) -0.00822(11)
S1 0.0611(5) 0.0708(5) 0.0430(4) -0.0103(4) 0.0246(4) -0.0133(4)
N1 0.0482(15) 0.0440(13) 0.0400(13) -0.0011(11) 0.0091(11) 0.0034(12)
N2 0.0556(16) 0.0549(15) 0.0379(13) -0.0078(11) 0.0147(12) -0.0052(13)
N3 0.0493(14) 0.0467(14) 0.0338(12) -0.0080(10) 0.0138(11) -0.0012(12)
N4 0.0442(14) 0.0458(13) 0.0325(12) -0.0016(10) 0.0105(11) 0.0037(11)
O1 0.0732(17) 0.0971(19) 0.0663(17) -0.0005(14) 0.0322(14) -0.0049(15)
O2 0.136(3) 0.142(3) 0.0424(14) -0.0236(14) 0.0291(16) -0.085(2)
C1 0.049(2) 0.064(2) 0.069(2) 0.0107(18) 0.0092(18) 0.0091(17)
C2 0.055(2) 0.084(3) 0.105(3) 0.023(3) 0.017(2) 0.001(2)
C3 0.053(2) 0.065(3) 0.139(4) 0.015(3) -0.012(3) -0.003(2)
C4 0.073(3) 0.059(2) 0.101(3) -0.008(2) -0.019(3) 0.001(2)
C5 0.062(2) 0.057(2) 0.065(2) -0.0036(17) -0.0078(18) 0.0065(18)
C6 0.0455(18) 0.0465(17) 0.0513(18) 0.0044(14) -0.0007(15) 0.0075(14)
C7 0.0496(18) 0.0465(17) 0.0417(17) 0.0040(13) 0.0091(14) 0.0099(14)
C8 0.0471(17) 0.0441(16) 0.0342(15) -0.0020(12) 0.0105(13) 0.0076(14)
C9 0.0461(17) 0.0497(17) 0.0360(15) 0.0024(12) 0.0168(14) 0.0076(14)
C10 0.0449(17) 0.0442(16) 0.0452(17) -0.0022(13) 0.0120(14) 0.0035(14)
C11 0.057(2) 0.057(2) 0.058(2) 0.0041(16) 0.0125(17) -0.0014(17)
C12 0.072(3) 0.056(2) 0.098(3) 0.007(2) 0.020(2) -0.012(2)
C13 0.100(3) 0.075(3) 0.102(3) -0.030(2) 0.030(3) -0.033(3)
C14 0.129(4) 0.112(3) 0.070(3) -0.041(2) 0.040(3) -0.061(3)
C15 0.081(3) 0.087(3) 0.052(2) -0.0173(18) 0.0248(19) -0.036(2)
C16 0.105(3) 0.076(3) 0.062(2) -0.0178(18) 0.024(2) 0.011(2)
C17 0.087(3) 0.114(3) 0.069(3) 0.027(2) 0.004(2) 0.015(3)
Sn2 0.05040(15) 0.04116(13) 0.03803(13) -0.00461(8) 0.00796(10) 0.00358(9)
S2 0.0486(5) 0.0826(6) 0.0436(4) -0.0171(4) 0.0032(4) 0.0172(5)
N5 0.0496(15) 0.0514(14) 0.0339(13) -0.0057(10) 0.0043(11) 0.0050(12)
N6 0.0526(16) 0.0714(18) 0.0393(14) -0.0141(12) 0.0042(12) 0.0174(14)
N7 0.0461(15) 0.0556(15) 0.0365(13) -0.0054(11) 0.0063(11) 0.0064(12)
N8 0.0415(14) 0.0440(13) 0.0336(12) -0.0042(10) 0.0063(11) 0.0020(11)
O3 0.0531(14) 0.1143(19) 0.0365(12) -0.0112(12) 0.0116(11) 0.0107(14)
O4 0.0759(18) 0.0765(17) 0.0609(15) -0.0263(12) -0.0140(14) 0.0220(14)
C18 0.0521(18) 0.0483(17) 0.0351(15) -0.0017(12) 0.0116(14) -0.0056(15)
C19 0.053(2) 0.067(2) 0.053(2) -0.0049(16) 0.0093(17) -0.0035(17)
C20 0.065(2) 0.057(2) 0.051(2) -0.0012(16) -0.0060(18) 0.0041(18)
C21 0.088(3) 0.080(2) 0.0332(17) -0.0024(16) -0.0027(18) 0.006(2)
C22 0.071(2) 0.072(2) 0.0349(16) -0.0078(15) 0.0096(16) 0.0119(19)
C23 0.0548(18) 0.0404(15) 0.0293(14) -0.0011(11) 0.0055(13) -0.0024(14)
C24 0.058(2) 0.0556(18) 0.0401(17) -0.0086(14) 0.0152(15) 0.0059(16)
C25 0.0461(18) 0.0443(16) 0.0384(16) -0.0020(12) 0.0071(13) 0.0058(14)
C26 0.0427(17) 0.0478(17) 0.0461(17) -0.0035(13) 0.0112(14) 0.0021(14)
C27 0.0403(16) 0.0491(17) 0.0431(16) 0.0061(13) 0.0034(13) -0.0034(14)
C28 0.0498(19) 0.063(2) 0.060(2) 0.0067(16) 0.0074(16) 0.0033(17)
C29 0.057(2) 0.074(2) 0.065(2) 0.0164(19) -0.0070(18) 0.0076(19)
C30 0.065(2) 0.073(2) 0.053(2) 0.0125(18) -0.0097(18) -0.010(2)
C31 0.067(2) 0.066(2) 0.0490(19) -0.0079(16) -0.0025(17) -0.0084(19)
C32 0.0537(19) 0.0523(18) 0.0464(18) 0.0013(14) 0.0022(15) -0.0018(16)
C33 0.102(3) 0.084(3) 0.061(2) -0.009(2) 0.036(2) -0.021(3)
C34 0.090(3) 0.053(2) 0.075(2) 0.0157(18) 0.011(2) -0.006(2)

loop_
_atom_type_symbol
_atom_type_description
_atom_type_scat_dispersion_real
_atom_type_scat_dispersion_imag
_atom_type_scat_source
C C 0.0033 0.0016 'International Tables Vol C Tables 4.2.6.8 and 6.1.1.4'
H H 0.0000 0.0000 'International Tables Vol C Tables 4.2.6.8 and 6.1.1.4'
N N 0.0061 0.0033 'International Tables Vol C Tables 4.2.6.8 and 6.1.1.4'
O O 0.0106 0.0060 'International Tables Vol C Tables 4.2.6.8 and 6.1.1.4'
S S 0.1246 0.1234 'International Tables Vol C Tables 4.2.6.8 and 6.1.1.4'
Sn Sn -0.6537 1.4246 'International Tables Vol C Tables 4.2.6.8 and 6.1.1.4'

loop_
_geom_angle_atom_site_label_1
_geom_angle_atom_site_label_2
_geom_angle_atom_site_label_3
_geom_angle
O2 Sn1 C16 92.98(16)
O2 Sn1 C17 91.93(17)
C16 Sn1 C17 124.60(17)
O2 Sn1 N4 82.33(9)
C16 Sn1 N4 123.95(13)
C17 Sn1 N4 111.40(14)
O2 Sn1 S1 159.19(7)
C16 Sn1 S1 96.17(13)
C17 Sn1 S1 98.11(13)
N4 Sn1 S1 77.05(6)
C8 S1 Sn1 94.55(10)
C7 N1 N2 117.9(3)
N1 N2 C8 121.6(2)
N1 N2 H2A 119.2
C8 N2 H2A 119.2
C8 N3 N4 116.8(2)
C9 N4 N3 113.0(2)
C9 N4 Sn1 125.90(19)
N3 N4 Sn1 121.11(17)
C1 O1 H1B 109.5
C15 O2 Sn1 132.3(2)
O1 C1 C6 122.4(3)
O1 C1 C2 118.4(4)
C6 C1 C2 119.1(4)
C3 C2 C1 121.0(4)
C3 C2 H2B 119.5
C1 C2 H2B 119.5
C4 C3 C2 120.8(4)
C4 C3 H3B 119.6
C2 C3 H3B 119.6
C3 C4 C5 119.5(4)
C3 C4 H4A 120.2
C5 C4 H4A 120.2
C4 C5 C6 121.6(4)
C4 C5 H5A 119.2
C6 C5 H5A 119.2
C5 C6 C1 118.0(3)
C5 C6 C7 119.8(3)
C1 C6 C7 122.2(3)
N1 C7 C6 121.8(3)
N1 C7 H7A 119.1
C6 C7 H7A 119.1
N3 C8 N2 113.7(2)
N3 C8 S1 127.6(2)
N2 C8 S1 118.7(2)
N4 C9 C10 128.5(3)
N4 C9 H9A 115.8
C10 C9 H9A 115.8
C11 C10 C15 119.1(3)
C11 C10 C9 117.5(3)
C15 C10 C9 123.4(3)
C12 C11 C10 121.8(3)
C12 C11 H11A 119.1
C10 C11 H11A 119.1
C11 C12 C13 118.8(4)
C11 C12 H12A 120.6
C13 C12 H12A 120.6
C14 C13 C12 120.9(4)
C14 C13 H13A 119.5
C12 C13 H13A 119.5
C13 C14 C15 121.7(4)
C13 C14 H14A 119.1
C15 C14 H14A 119.1
O2 C15 C10 122.4(3)
O2 C15 C14 119.9(3)
C10 C15 C14 117.6(3)
Sn1 C16 H16A 109.5
Sn1 C16 H16B 109.5
H16A C16 H16B 109.5
Sn1 C16 H16C 109.5
H16A C16 H16C 109.5
H16B C16 H16C 109.5
Sn1 C17 H17A 109.5
Sn1 C17 H17B 109.5
H17A C17 H17B 109.5
Sn1 C17 H17C 109.5
H17A C17 H17C 109.5
H17B C17 H17C 109.5
O4 Sn2 C34 91.77(13)
O4 Sn2 C33 91.41(14)
C34 Sn2 C33 126.53(16)
O4 Sn2 N8 81.76(9)
C34 Sn2 N8 110.18(13)
C33 Sn2 N8 123.09(13)
O4 Sn2 S2 158.62(7)
C34 Sn2 S2 98.52(11)
C33 Sn2 S2 97.32(11)
N8 Sn2 S2 77.11(6)
C25 S2 Sn2 95.19(10)
C24 N5 N6 120.0(3)
N5 N6 C25 119.2(2)
N5 N6 H6A 120.4
C25 N6 H6A 120.4
C25 N7 N8 115.5(2)
C26 N8 N7 113.0(2)
C26 N8 Sn2 126.39(19)
N7 N8 Sn2 120.59(17)
C18 O3 H3C 109.5
C32 O4 Sn2 133.2(2)
O3 C18 C19 117.7(3)
O3 C18 C23 121.4(3)
C19 C18 C23 120.8(3)
C20 C19 C18 119.8(3)
C20 C19 H19A 120.1
C18 C19 H19A 120.1
C19 C20 C21 121.0(3)
C19 C20 H20A 119.5
C21 C20 H20A 119.5
C22 C21 C20 119.5(3)
C22 C21 H21A 120.2
C20 C21 H21A 120.2
C21 C22 C23 121.9(3)
C21 C22 H22A 119.0
C23 C22 H22A 119.0
C22 C23 C18 116.9(3)
C22 C23 C24 120.8(3)
C18 C23 C24 122.4(2)
N5 C24 C23 120.0(3)
N5 C24 H24A 120.0
C23 C24 H24A 120.0
N7 C25 N6 114.3(3)
N7 C25 S2 128.5(2)
N6 C25 S2 117.3(2)
N8 C26 C27 127.3(3)
N8 C26 H26A 116.3
C27 C26 H26A 116.3
C28 C27 C32 118.7(3)
C28 C27 C26 117.3(3)
C32 C27 C26 124.0(3)
C29 C28 C27 121.6(3)
C29 C28 H28A 119.2
C27 C28 H28A 119.2
C28 C29 C30 119.5(3)
C28 C29 H29A 120.2
C30 C29 H29A 120.2
C31 C30 C29 120.8(3)
C31 C30 H30A 119.6
C29 C30 H30A 119.6
C30 C31 C32 120.8(3)
C30 C31 H31A 119.6
C32 C31 H31A 119.6
O4 C32 C27 122.0(3)
O4 C32 C31 119.3(3)
C27 C32 C31 118.7(3)
Sn2 C33 H33A 109.5
Sn2 C33 H33B 109.5
H33A C33 H33B 109.5
Sn2 C33 H33C 109.5
H33A C33 H33C 109.5
H33B C33 H33C 109.5
Sn2 C34 H34A 109.5
Sn2 C34 H34B 109.5
H34A C34 H34B 109.5
Sn2 C34 H34C 109.5
H34A C34 H34C 109.5
H34B C34 H34C 109.5

loop_
_geom_bond_atom_site_label_1
_geom_bond_atom_site_label_2
_geom_bond_distance
Sn1 O2 2.088(3)
Sn1 C16 2.097(4)
Sn1 C17 2.114(4)
Sn1 N4 2.191(2)
Sn1 S1 2.5832(9)
S1 C8 1.730(3)
N1 C7 1.277(4)
N1 N2 1.360(3)
N2 C8 1.364(4)
N2 H2A 0.8600
N3 C8 1.302(4)
N3 N4 1.395(3)
N4 C9 1.310(3)
O1 C1 1.355(4)
O1 H1B 0.8200
O2 C15 1.315(4)
C1 C6 1.397(5)
C1 C2 1.400(5)
C2 C3 1.356(6)
C2 H2B 0.9300
C3 C4 1.356(6)
C3 H3B 0.9300
C4 C5 1.382(5)
C4 H4A 0.9300
C5 C6 1.393(4)
C5 H5A 0.9300
C6 C7 1.446(4)
C7 H7A 0.9300
C9 C10 1.415(4)
C9 H9A 0.9300
C10 C11 1.399(4)
C10 C15 1.401(4)
C11 C12 1.371(5)
C11 H11A 0.9300
C12 C13 1.373(6)
C12 H12A 0.9300
C13 C14 1.357(6)
C13 H13A 0.9300
C14 C15 1.405(5)
C14 H14A 0.9300
C16 H16A 0.9600
C16 H16B 0.9600
C16 H16C 0.9600
C17 H17A 0.9600
C17 H17B 0.9600
C17 H17C 0.9600
Sn2 O4 2.087(2)
Sn2 C34 2.105(3)
Sn2 C33 2.111(4)
Sn2 N8 2.214(2)
Sn2 S2 2.5407(8)
S2 C25 1.725(3)
N5 C24 1.285(3)
N5 N6 1.357(3)
N6 C25 1.368(3)
N6 H6A 0.8600
N7 C25 1.297(4)
N7 N8 1.399(3)
N8 C26 1.304(3)
O3 C18 1.357(3)
O3 H3C 0.8200
O4 C32 1.316(4)
C18 C19 1.390(4)
C18 C23 1.403(4)
C19 C20 1.362(4)
C19 H19A 0.9300
C20 C21 1.371(5)
C20 H20A 0.9300
C21 C22 1.370(5)
C21 H21A 0.9300
C22 C23 1.399(4)
C22 H22A 0.9300
C23 C24 1.444(4)
C24 H24A 0.9300
C26 C27 1.435(4)
C26 H26A 0.9300
C27 C28 1.398(4)
C27 C32 1.401(4)
C28 C29 1.371(5)
C28 H28A 0.9300
C29 C30 1.376(5)
C29 H29A 0.9300
C30 C31 1.361(5)
C30 H30A 0.9300
C31 C32 1.410(4)
C31 H31A 0.9300
C33 H33A 0.9600
C33 H33B 0.9600
C33 H33C 0.9600
C34 H34A 0.9600
C34 H34B 0.9600
C34 H34C 0.9600

loop_
_geom_hbond_atom_site_label_D
_geom_hbond_atom_site_label_H
_geom_hbond_atom_site_label_A
_geom_hbond_distance_DH
_geom_hbond_distance_HA
_geom_hbond_distance_DA
_geom_hbond_angle_DHA
_geom_hbond_site_symmetry_A
N2 H2A N7 0.86 2.34 3.168(3) 161.0 3_666
O1 H1B N1 0.82 1.92 2.636(4) 145.8 .
N6 H6A N3 0.86 2.09 2.939(3) 170.5 3_666
O3 H3C N5 0.82 1.86 2.588(3) 146.6 .
O3 H3C S2 0.82 2.90 3.590(2) 143.4 .
